data_7152586
loop_
_publ_author_name
'Gluyas, Josef B. G.'
'Burschka, Christian'
'D\"orrich, Steffen'
'Vallet, Judith'
'Gronemeyer, Hinrich'
'Tacke, Reinhold'

_publ_section_title
;
 Disila-analogues of the synthetic retinoids EC23 and TTNN: synthesis,
 structure and biological evaluation.
;
_journal_issue 34
_journal_name_full 'Organic &amp; biomolecular chemistry'
_journal_page_first 6914
_journal_page_last 6929
_journal_paper_doi 10.1039/c2ob25989c
_journal_volume 10
_journal_year 2012
_chemical_formula_moiety 'C12 H18 O2 Si2'
_chemical_formula_sum 'C12 H18 O2 Si2'
_chemical_formula_weight 250.44
_chemical_name_systematic
;
?
;
_space_group_IT_number 15
_symmetry_cell_setting monoclinic
_symmetry_space_group_name_Hall '-C 2yc'
_symmetry_space_group_name_H-M 'C 1 2/c 1'
_atom_sites_solution_hydrogens geom
_atom_sites_solution_primary direct
_atom_sites_solution_secondary difmap
_audit_creation_method SHELXL-97
_cell_angle_alpha 90.00
_cell_angle_beta 90.75(3)
_cell_angle_gamma 90.00
_cell_formula_units_Z 8
_cell_length_a 17.973(4)
_cell_length_b 5.5806(8)
_cell_length_c 27.605(6)
_cell_measurement_reflns_used 5000
_cell_measurement_temperature 173(2)
_cell_measurement_theta_max 26.65
_cell_measurement_theta_min 7.2
_cell_volume 2768.5(9)
_computing_cell_refinement Stoe-IPDs
_computing_data_collection Stoe-IPDs
_computing_data_reduction Stoe-IPDS
_computing_molecular_graphics Ortep/Povray
_computing_publication_material Bruker-SHELXTL
_computing_structure_refinement 'SHELXL-97 (Sheldrick, 2008)'
_computing_structure_solution 'SHELXS-97 (Sheldrick, 2008)'
_diffrn_ambient_temperature 173(2)
_diffrn_measured_fraction_theta_full 0.948
_diffrn_measured_fraction_theta_max 0.948
_diffrn_measurement_device_type image_plate_Stoe-IPDS
_diffrn_measurement_method 'omega scan'
_diffrn_radiation_monochromator graphite
_diffrn_radiation_source 'fine-focus sealed tube'
_diffrn_radiation_type MoK\a
_diffrn_radiation_wavelength 0.71073
_diffrn_reflns_av_R_equivalents 0.0368
_diffrn_reflns_av_sigmaI/netI 0.0205
_diffrn_reflns_limit_h_max 24
_diffrn_reflns_limit_h_min -24
_diffrn_reflns_limit_k_max 7
_diffrn_reflns_limit_k_min -7
_diffrn_reflns_limit_l_max 37
_diffrn_reflns_limit_l_min -37
_diffrn_reflns_number 19009
_diffrn_reflns_theta_full 29.16
_diffrn_reflns_theta_max 29.16
_diffrn_reflns_theta_min 3.82
_exptl_absorpt_coefficient_mu 0.241
_exptl_absorpt_correction_T_max 0.9419
_exptl_absorpt_correction_T_min 0.8526
_exptl_absorpt_correction_type multi-scan
_exptl_absorpt_process_details
;
[c.f. r.h. blessing, acta cryst. (1995), a51, 33-38]
;
_exptl_crystal_colour colorless
_exptl_crystal_density_diffrn 1.202
_exptl_crystal_density_method 'not measured'
_exptl_crystal_description plate
_exptl_crystal_F_000 1072
_exptl_crystal_size_max .5
_exptl_crystal_size_mid .4
_exptl_crystal_size_min .15
_refine_diff_density_max 0.364
_refine_diff_density_min -0.242
_refine_diff_density_rms 0.054
_refine_ls_extinction_method none
_refine_ls_goodness_of_fit_ref 1.104
_refine_ls_hydrogen_treatment constr
_refine_ls_matrix_type full
_refine_ls_number_parameters 150
_refine_ls_number_reflns 3545
_refine_ls_number_restraints 0
_refine_ls_restrained_S_all 1.104
_refine_ls_R_factor_all 0.0417
_refine_ls_R_factor_gt 0.0370
_refine_ls_shift/su_max 0.001
_refine_ls_shift/su_mean 0.000
_refine_ls_structure_factor_coef Fsqd
_refine_ls_weighting_details 'calc w=1/[\s^2^(Fo^2^)+(0.0619P)^2^+1.4934P] where P=(Fo^2^+2Fc^2^)/3'
_refine_ls_weighting_scheme calc
_refine_ls_wR_factor_gt 0.1054
_refine_ls_wR_factor_ref 0.1080
_reflns_number_gt 3091
_reflns_number_total 3545
_reflns_threshold_expression >2sigma(I)
_cod_data_source_file c2ob25989c.txt
_cod_data_source_block glu10g
_cod_original_sg_symbol_H-M 'C 2/c'
_cod_database_code 7152586

loop_
_symmetry_equiv_pos_as_xyz
'x, y, z'
'-x, y, -z+1/2'
'x+1/2, y+1/2, z'
'-x+1/2, y+1/2, -z+1/2'
'-x, -y, -z'
'x, -y, z-1/2'
'-x+1/2, -y+1/2, -z'
'x+1/2, -y+1/2, z-1/2'

loop_
_atom_site_label
_atom_site_type_symbol
_atom_site_fract_x
_atom_site_fract_y
_atom_site_fract_z
_atom_site_U_iso_or_equiv
_atom_site_adp_type
_atom_site_occupancy
_atom_site_symmetry_multiplicity
_atom_site_calc_flag
_atom_site_refinement_flags
C1 C 0.11095(9) 0.3057(3) 0.22383(5) 0.0359(3) Uani 1 1 d .
H1A H 0.0696 0.4186 0.2197 0.054 Uiso 1 1 calc R
H1B H 0.1578 0.3948 0.2268 0.054 Uiso 1 1 calc R
H1C H 0.1035 0.2104 0.2532 0.054 Uiso 1 1 calc R
C2 C 0.02381(8) -0.0573(3) 0.16524(6) 0.0356(3) Uani 1 1 d .
H2A H 0.0166 -0.1547 0.1943 0.053 Uiso 1 1 calc R
H2B H 0.0235 -0.1611 0.1366 0.053 Uiso 1 1 calc R
H2C H -0.0165 0.0604 0.1623 0.053 Uiso 1 1 calc R
C03 C 0.19996(7) -0.0928(2) 0.17232(5) 0.0258(3) Uani 1 1 d .
H03A H 0.2154 -0.1253 0.2062 0.031 Uiso 1 1 calc R
H03B H 0.1908 -0.2471 0.1556 0.031 Uiso 1 1 calc R
C3 C 0.31969(8) 0.3036(3) 0.18224(5) 0.0340(3) Uani 1 1 d .
H3A H 0.3495 0.2153 0.2063 0.051 Uiso 1 1 calc R
H3B H 0.2822 0.3998 0.1988 0.051 Uiso 1 1 calc R
H3C H 0.3522 0.4093 0.1636 0.051 Uiso 1 1 calc R
C4 C 0.34563(8) -0.0868(3) 0.10866(6) 0.0352(3) Uani 1 1 d .
H4A H 0.3788 -0.1621 0.1327 0.053 Uiso 1 1 calc R
H4B H 0.3744 0.0213 0.0882 0.053 Uiso 1 1 calc R
H4C H 0.3222 -0.2109 0.0885 0.053 Uiso 1 1 calc R
C5 C 0.20992(6) 0.2640(2) 0.09812(4) 0.0221(2) Uani 1 1 d .
C6 C 0.13517(6) 0.2794(2) 0.11334(4) 0.0217(2) Uani 1 1 d .
C7 C 0.08545(7) 0.4286(2) 0.08819(5) 0.0239(3) Uani 1 1 d .
H7 H 0.0349 0.4367 0.0978 0.029 Uiso 1 1 calc R
C8 C 0.10968(7) 0.5658(2) 0.04908(4) 0.0246(3) Uani 1 1 d .
C9 C 0.18268(7) 0.5434(3) 0.03314(5) 0.0283(3) Uani 1 1 d .
H9 H 0.1985 0.6316 0.0057 0.034 Uiso 1 1 calc R
C10 C 0.23231(7) 0.3927(3) 0.05717(5) 0.0265(3) Uani 1 1 d .
H10 H 0.2817 0.3766 0.0458 0.032 Uiso 1 1 calc R
C11 C 0.05996(7) 0.7461(3) 0.02581(5) 0.0274(3) Uani 1 1 d .
O2 O -0.00747(6) 0.7541(2) 0.03926(4) 0.0387(3) Uani 1 1 d .
H2O H -0.0280 0.8773 0.0278 0.058 Uiso 1 1 calc R
O1 O 0.08704(6) 0.8866(2) -0.00528(4) 0.0399(3) Uani 1 1 d .
Si1 Si 0.114798(18) 0.10189(6) 0.169945(12) 0.02261(11) Uani 1 1 d .
Si2 Si 0.272421(17) 0.08668(6) 0.140277(12) 0.02252(11) Uani 1 1 d .

loop_
_atom_site_aniso_label
_atom_site_aniso_U_11
_atom_site_aniso_U_22
_atom_site_aniso_U_33
_atom_site_aniso_U_23
_atom_site_aniso_U_13
_atom_site_aniso_U_12
C1 0.0435(8) 0.0347(8) 0.0296(6) 0.0003(6) 0.0057(5) 0.0027(6)
C2 0.0244(6) 0.0339(8) 0.0485(8) 0.0050(6) 0.0041(5) -0.0025(5)
C03 0.0237(5) 0.0225(7) 0.0312(6) 0.0062(5) -0.0003(4) 0.0014(4)
C3 0.0320(6) 0.0341(8) 0.0356(7) 0.0039(6) -0.0080(5) -0.0055(5)
C4 0.0282(6) 0.0348(9) 0.0429(8) 0.0045(6) 0.0059(5) 0.0080(5)
C5 0.0212(5) 0.0222(6) 0.0228(5) 0.0020(4) -0.0008(4) 0.0006(4)
C6 0.0213(5) 0.0219(6) 0.0220(5) 0.0026(4) -0.0004(4) 0.0010(4)
C7 0.0209(5) 0.0255(7) 0.0254(6) 0.0033(4) 0.0004(4) 0.0022(4)
C8 0.0243(5) 0.0252(7) 0.0241(5) 0.0041(4) -0.0017(4) 0.0022(4)
C9 0.0268(6) 0.0328(8) 0.0254(6) 0.0073(5) 0.0029(4) 0.0016(5)
C10 0.0223(5) 0.0310(7) 0.0263(6) 0.0056(5) 0.0029(4) 0.0020(5)
C11 0.0274(6) 0.0296(7) 0.0252(6) 0.0063(5) -0.0007(4) 0.0034(5)
O2 0.0280(5) 0.0455(7) 0.0427(6) 0.0181(5) 0.0012(4) 0.0104(4)
O1 0.0385(5) 0.0418(7) 0.0396(6) 0.0203(5) 0.0068(4) 0.0099(5)
Si1 0.02137(17) 0.0217(2) 0.02484(18) 0.00442(12) 0.00200(12) 0.00072(11)
Si2 0.01884(17) 0.0229(2) 0.02584(18) 0.00408(12) -0.00122(12) 0.00142(11)

loop_
_atom_type_symbol
_atom_type_description
_atom_type_scat_dispersion_real
_atom_type_scat_dispersion_imag
_atom_type_scat_source
C C 0.0033 0.0016 'International Tables Vol C Tables 4.2.6.8 and 6.1.1.4'
H H 0.0000 0.0000 'International Tables Vol C Tables 4.2.6.8 and 6.1.1.4'
O O 0.0106 0.0060 'International Tables Vol C Tables 4.2.6.8 and 6.1.1.4'
Si Si 0.0817 0.0704 'International Tables Vol C Tables 4.2.6.8 and 6.1.1.4'

loop_
_geom_angle_atom_site_label_1
_geom_angle_atom_site_label_2
_geom_angle_atom_site_label_3
_geom_angle
Si1 C1 H1A 109.5
Si1 C1 H1B 109.5
H1A C1 H1B 109.5
Si1 C1 H1C 109.5
H1A C1 H1C 109.5
H1B C1 H1C 109.5
Si1 C2 H2A 109.5
Si1 C2 H2B 109.5
H2A C2 H2B 109.5
Si1 C2 H2C 109.5
H2A C2 H2C 109.5
H2B C2 H2C 109.5
Si2 C03 Si1 104.21(7)
Si2 C03 H03A 110.9
Si1 C03 H03A 110.9
Si2 C03 H03B 110.9
Si1 C03 H03B 110.9
H03A C03 H03B 108.9
Si2 C3 H3A 109.5
Si2 C3 H3B 109.5
H3A C3 H3B 109.5
Si2 C3 H3C 109.5
H3A C3 H3C 109.5
H3B C3 H3C 109.5
Si2 C4 H4A 109.5
Si2 C4 H4B 109.5
H4A C4 H4B 109.5
Si2 C4 H4C 109.5
H4A C4 H4C 109.5
H4B C4 H4C 109.5
C10 C5 C6 119.43(11)
C10 C5 Si2 126.21(9)
C6 C5 Si2 114.11(9)
C7 C6 C5 119.44(11)
C7 C6 Si1 126.35(9)
C5 C6 Si1 114.10(9)
C8 C7 C6 120.38(11)
C8 C7 H7 119.8
C6 C7 H7 119.8
C9 C8 C7 119.89(12)
C9 C8 C11 119.15(11)
C7 C8 C11 120.87(11)
C10 C9 C8 120.31(12)
C10 C9 H9 119.8
C8 C9 H9 119.8
C9 C10 C5 120.39(11)
C9 C10 H10 119.8
C5 C10 H10 119.8
O1 C11 O2 123.55(12)
O1 C11 C8 118.59(12)
O2 C11 C8 117.84(11)
C11 O2 H2O 109.5
C2 Si1 C1 107.63(7)
C2 Si1 C03 116.15(7)
C1 Si1 C03 111.23(7)
C2 Si1 C6 111.81(7)
C1 Si1 C6 110.34(7)
C03 Si1 C6 99.53(6)
C4 Si2 C3 107.99(7)
C4 Si2 C03 116.33(7)
C3 Si2 C03 111.48(7)
C4 Si2 C5 113.73(6)
C3 Si2 C5 107.71(7)
C03 Si2 C5 99.18(6)

loop_
_geom_bond_atom_site_label_1
_geom_bond_atom_site_label_2
_geom_bond_distance
C1 Si1 1.8747(16)
C1 H1A 0.9800
C1 H1B 0.9800
C1 H1C 0.9800
C2 Si1 1.8639(15)
C2 H2A 0.9800
C2 H2B 0.9800
C2 H2C 0.9800
C03 Si2 1.8739(13)
C03 Si1 1.8774(13)
C03 H03A 0.9900
C03 H03B 0.9900
C3 Si2 1.8717(16)
C3 H3A 0.9800
C3 H3B 0.9800
C3 H3C 0.9800
C4 Si2 1.8600(15)
C4 H4A 0.9800
C4 H4B 0.9800
C4 H4C 0.9800
C5 C10 1.4026(17)
C5 C6 1.4155(16)
C5 Si2 1.8870(13)
C6 C7 1.3990(16)
C6 Si1 1.8901(13)
C7 C8 1.3977(17)
C7 H7 0.9500
C8 C9 1.3948(17)
C8 C11 1.4863(17)
C9 C10 1.3883(18)
C9 H9 0.9500
C10 H10 0.9500
C11 O1 1.2646(16)
C11 O2 1.2729(16)
O2 H2O 0.8400

loop_
_geom_torsion_atom_site_label_1
_geom_torsion_atom_site_label_2
_geom_torsion_atom_site_label_3
_geom_torsion_atom_site_label_4
_geom_torsion
C10 C5 C6 C7 -2.00(19)
Si2 C5 C6 C7 172.69(10)
C10 C5 C6 Si1 -178.48(10)
Si2 C5 C6 Si1 -3.80(12)
C5 C6 C7 C8 -1.51(19)
Si1 C6 C7 C8 174.50(10)
C6 C7 C8 C9 3.8(2)
C6 C7 C8 C11 -172.68(12)
C7 C8 C9 C10 -2.6(2)
C11 C8 C9 C10 173.95(13)
C8 C9 C10 C5 -0.9(2)
C6 C5 C10 C9 3.2(2)
Si2 C5 C10 C9 -170.77(11)
C9 C8 C11 O1 -5.3(2)
C7 C8 C11 O1 171.23(14)
C9 C8 C11 O2 176.34(13)
C7 C8 C11 O2 -7.1(2)
Si2 C03 Si1 C2 146.80(7)
Si2 C03 Si1 C1 -89.65(8)
Si2 C03 Si1 C6 26.66(8)
C7 C6 Si1 C2 45.38(14)
C5 C6 Si1 C2 -138.42(10)
C7 C6 Si1 C1 -74.37(13)
C5 C6 Si1 C1 101.83(11)
C7 C6 Si1 C03 168.65(12)
C5 C6 Si1 C03 -15.15(11)
Si1 C03 Si2 C4 -150.64(7)
Si1 C03 Si2 C3 84.95(8)
Si1 C03 Si2 C5 -28.30(7)
C10 C5 Si2 C4 -40.50(14)
C6 C5 Si2 C4 145.24(10)
C10 C5 Si2 C3 79.14(13)
C6 C5 Si2 C3 -95.12(11)
C10 C5 Si2 C03 -164.69(12)
C6 C5 Si2 C03 21.04(11)
